data_4350281
loop_
_publ_author_name
'Zhang, Chunmei'
'Liu, Ruiting'
'Zhang, Jie'
'Chen, Zhenxia'
'Zhou, Xigeng'

_publ_section_title
;
 Reactivity of lanthanocene hydroxides toward ketene, isocyanate,
 lanthanocene alkyl, and triscyclopentadienyllanthanide complexes.
;
_journal_issue 15
_journal_name_full 'Inorganic chemistry'
_journal_page_first 5867
_journal_page_last 5877
_journal_paper_doi 10.1021/ic0602998
_journal_volume 45
_journal_year 2006
_chemical_formula_sum 'C35 H41 N O4 Y2'
_chemical_formula_weight 717.51
_space_group_IT_number 14
_space_group_name_Hall '-P 2ybc'
_space_group_name_H-M_alt 'P 1 21/c 1'
_symmetry_cell_setting monoclinic
_symmetry_space_group_name_H-M 'P 1 21/c 1'
_atom_sites_solution_hydrogens geom
_atom_sites_solution_primary direct
_atom_sites_solution_secondary difmap
_audit_creation_method SHELXL-97
_cell_angle_alpha 90.00
_cell_angle_beta 94.331(5)
_cell_angle_gamma 90.00
_cell_formula_units_Z 4
_cell_length_a 17.141(5)
_cell_length_b 16.160(4)
_cell_length_c 11.854(3)
_cell_measurement_reflns_used 600
_cell_measurement_temperature 293(2)
_cell_measurement_theta_max 24.828
_cell_measurement_theta_min 2.380
_cell_volume 3274.2(15)
_computing_cell_refinement 'Bruker SMART'
_computing_data_collection 'Bruker SMART'
_computing_data_reduction 'Bruker SHELXTL'
_computing_molecular_graphics 'Bruker SHELXTL'
_computing_publication_material 'Bruker SHELXTL'
_computing_structure_refinement 'SHELXL-97 (Sheldrick, 1997)'
_computing_structure_solution 'SHELXS-97 (Sheldrick, 1990)'
_diffrn_ambient_temperature 293(2)
_diffrn_measured_fraction_theta_full 1.000
_diffrn_measured_fraction_theta_max 1.000
_diffrn_measurement_device_type 'CCD area detector'
_diffrn_measurement_method 'phi and omega scans'
_diffrn_radiation_monochromator graphite
_diffrn_radiation_source 'fine-focus sealed tube'
_diffrn_radiation_type MoK\a
_diffrn_radiation_wavelength 0.71073
_diffrn_reflns_av_R_equivalents 0.0949
_diffrn_reflns_av_sigmaI/netI 0.2367
_diffrn_reflns_limit_h_max 20
_diffrn_reflns_limit_h_min -12
_diffrn_reflns_limit_k_max 19
_diffrn_reflns_limit_k_min -19
_diffrn_reflns_limit_l_max 14
_diffrn_reflns_limit_l_min -13
_diffrn_reflns_number 13556
_diffrn_reflns_theta_full 25.01
_diffrn_reflns_theta_max 25.01
_diffrn_reflns_theta_min 1.19
_diffrn_standards_decay_% 5.73
_exptl_absorpt_coefficient_mu 3.564
_exptl_absorpt_correction_T_max 0.7170
_exptl_absorpt_correction_T_min 0.5358
_exptl_absorpt_correction_type multi-scan
_exptl_absorpt_process_details sadabs
_exptl_crystal_density_diffrn 1.456
_exptl_crystal_density_method 'not measured'
_exptl_crystal_F_000 1472
_exptl_crystal_size_max 0.20
_exptl_crystal_size_mid 0.10
_exptl_crystal_size_min 0.10
_refine_diff_density_max 0.515
_refine_diff_density_min -0.406
_refine_diff_density_rms '0.062 complex 9'
_refine_ls_extinction_method none
_refine_ls_goodness_of_fit_ref 0.651
_refine_ls_hydrogen_treatment mixed
_refine_ls_matrix_type full
_refine_ls_number_parameters 379
_refine_ls_number_reflns 5764
_refine_ls_number_restraints 0
_refine_ls_restrained_S_all 0.651
_refine_ls_R_factor_all 0.1487
_refine_ls_R_factor_gt 0.0472
_refine_ls_shift/su_max 0.001
_refine_ls_shift/su_mean 0.000
_refine_ls_structure_factor_coef Fsqd
_refine_ls_weighting_details 'calc w=1/[\s^2^(Fo^2^)+(0.0076P)^2^+0.0000P] where P=(Fo^2^+2Fc^2^)/3'
_refine_ls_weighting_scheme calc
_refine_ls_wR_factor_gt 0.0485
_refine_ls_wR_factor_ref 0.0598
_reflns_number_gt 2209
_reflns_number_total 5764
_reflns_threshold_expression >2sigma(I)
_cod_data_source_file ic0602998si20060510_093435.cif
_cod_data_source_block f50614a
_cod_depositor_comments
;
The following automatic conversions were performed:

data item '_symmetry_cell_setting' value 'Monoclinic' was changed to
'monoclinic' in accordance with the
/home/saulius/struct/COD-crude-data/automatic-downloads/DataCite-retrospective/ACS/depositions/lib/dictionaries/cif_core.dic
dictionary named 'cif_core.dic' version 2.4.2 last updated on
2011-04-26.

Automatic conversion script
Id: cif_fix_values 6909 2019-04-08 15:41:33Z antanas 
;
_cod_original_cell_volume 3274.3(15)
_cod_original_sg_symbol_H-M P2(1)/c
_cod_database_code 4350281

loop_
_symmetry_equiv_pos_as_xyz
'x, y, z'
'-x, y+1/2, -z+1/2'
'-x, -y, -z'
'x, -y-1/2, z-1/2'

loop_
_atom_site_label
_atom_site_type_symbol
_atom_site_fract_x
_atom_site_fract_y
_atom_site_fract_z
_atom_site_U_iso_or_equiv
_atom_site_adp_type
_atom_site_occupancy
_atom_site_symmetry_multiplicity
_atom_site_calc_flag
_atom_site_refinement_flags
Y1 Y 0.28832(4) 0.58747(3) 0.69969(4) 0.04227(19) Uani 1 1 d .
Y2 Y 0.25017(4) 0.42434(3) 1.02851(4) 0.0448(2) Uani 1 1 d .
N1 N 0.1938(3) 0.6238(3) 0.8266(3) 0.0383(14) Uani 1 1 d .
O1 O 0.1753(3) 0.5369(2) 0.9820(3) 0.0624(14) Uani 1 1 d .
O2 O 0.2680(3) 0.5128(2) 0.8657(3) 0.0432(11) Uani 1 1 d .
O3 O 0.3914(3) 0.4828(2) 0.6992(4) 0.0703(15) Uani 1 1 d .
O4 O 0.1535(3) 0.4261(3) 1.1637(3) 0.0615(13) Uani 1 1 d .
C1 C 0.3884(9) 0.6930(6) 0.8072(9) 0.100(4) Uani 1 1 d .
H1 H 0.4037 0.6799 0.8820 0.120 Uiso 1 1 calc R
C2 C 0.3248(6) 0.7416(5) 0.7687(11) 0.090(3) Uani 1 1 d .
H2 H 0.2900 0.7678 0.8134 0.108 Uiso 1 1 calc R
C3 C 0.3228(6) 0.7437(5) 0.6546(10) 0.086(3) Uani 1 1 d .
H3 H 0.2855 0.7709 0.6071 0.103 Uiso 1 1 calc R
C4 C 0.3850(7) 0.6990(6) 0.6204(7) 0.084(3) Uani 1 1 d .
H4 H 0.3977 0.6915 0.5462 0.101 Uiso 1 1 calc R
C5 C 0.4240(5) 0.6685(5) 0.7130(13) 0.088(3) Uani 1 1 d .
H5 H 0.4685 0.6355 0.7134 0.105 Uiso 1 1 calc R
C6 C 0.2027(5) 0.6060(4) 0.5062(5) 0.061(2) Uani 1 1 d .
H6 H 0.1979 0.6601 0.4800 0.073 Uiso 1 1 calc R
C7 C 0.1522(4) 0.5673(5) 0.5740(6) 0.074(2) Uani 1 1 d .
H7 H 0.1075 0.5904 0.6008 0.089 Uiso 1 1 calc R
C8 C 0.1804(6) 0.4867(6) 0.5954(6) 0.092(3) Uani 1 1 d .
H8 H 0.1586 0.4464 0.6395 0.111 Uiso 1 1 calc R
C9 C 0.2470(7) 0.4795(5) 0.5375(7) 0.100(4) Uani 1 1 d .
H9 H 0.2777 0.4321 0.5357 0.120 Uiso 1 1 calc R
C10 C 0.2614(5) 0.5519(5) 0.4833(5) 0.079(3) Uani 1 1 d .
H10 H 0.3030 0.5626 0.4393 0.094 Uiso 1 1 calc R
C11 C 0.3842(8) 0.4987(10) 1.0772(10) 0.133(6) Uani 1 1 d .
H11 H 0.3985 0.5341 1.0205 0.159 Uiso 1 1 calc R
C12 C 0.3419(8) 0.5188(7) 1.1658(13) 0.124(5) Uani 1 1 d .
H12 H 0.3234 0.5712 1.1822 0.149 Uiso 1 1 calc R
C13 C 0.3315(6) 0.4496(11) 1.2253(6) 0.108(4) Uani 1 1 d .
H13 H 0.3036 0.4449 1.2893 0.129 Uiso 1 1 calc R
C14 C 0.3686(7) 0.3889(5) 1.1755(11) 0.097(4) Uani 1 1 d .
H14 H 0.3710 0.3341 1.1993 0.117 Uiso 1 1 calc R
C15 C 0.4011(5) 0.4188(10) 1.0875(9) 0.111(4) Uani 1 1 d .
H15 H 0.4313 0.3888 1.0399 0.133 Uiso 1 1 calc R
C16 C 0.1614(9) 0.3304(7) 0.8877(13) 0.134(6) Uani 1 1 d .
H16 H 0.1187 0.3578 0.8520 0.161 Uiso 1 1 calc R
C17 C 0.1645(9) 0.2889(7) 0.9866(13) 0.118(5) Uani 1 1 d .
H17 H 0.1220 0.2806 1.0297 0.142 Uiso 1 1 calc R
C18 C 0.2383(9) 0.2609(4) 1.0146(8) 0.096(4) Uani 1 1 d .
H18 H 0.2557 0.2324 1.0799 0.116 Uiso 1 1 calc R
C19 C 0.2816(5) 0.2830(5) 0.9278(11) 0.080(3) Uani 1 1 d .
H19 H 0.3344 0.2716 0.9229 0.096 Uiso 1 1 calc R
C20 C 0.2357(9) 0.3235(6) 0.8513(8) 0.094(4) Uani 1 1 d .
H20 H 0.2512 0.3440 0.7832 0.113 Uiso 1 1 calc R
C21 C 0.2088(4) 0.5599(3) 0.8931(5) 0.0411(17) Uani 1 1 d .
C22 C 0.1343(4) 0.6809(3) 0.8447(5) 0.0389(17) Uani 1 1 d .
C23 C 0.0963(4) 0.6897(3) 0.9440(5) 0.0425(17) Uani 1 1 d .
H23 H 0.1085 0.6545 1.0047 0.051 Uiso 1 1 calc R
C24 C 0.0407(4) 0.7505(3) 0.9524(5) 0.0509(18) Uani 1 1 d .
H24 H 0.0152 0.7544 1.0188 0.061 Uiso 1 1 calc R
C25 C 0.0211(4) 0.8059(3) 0.8659(5) 0.054(2) Uani 1 1 d .
H25 H -0.0163 0.8469 0.8733 0.065 Uiso 1 1 calc R
C26 C 0.0590(4) 0.7981(4) 0.7690(5) 0.060(2) Uani 1 1 d .
H26 H 0.0468 0.8339 0.7088 0.072 Uiso 1 1 calc R
C27 C 0.1153(4) 0.7378(3) 0.7591(4) 0.056(2) Uani 1 1 d .
H27 H 0.1412 0.7351 0.6930 0.067 Uiso 1 1 calc R
C28 C 0.4213(5) 0.4342(5) 0.7834(6) 0.118(3) Uani 1 1 d .
H28A H 0.3795 0.4153 0.8279 0.141 Uiso 1 1 calc R
H28B H 0.4581 0.4657 0.8325 0.141 Uiso 1 1 calc R
C29 C 0.4609(5) 0.3629(4) 0.7384(7) 0.115(3) Uani 1 1 d .
H29A H 0.5069 0.3481 0.7868 0.138 Uiso 1 1 calc R
H29B H 0.4262 0.3155 0.7307 0.138 Uiso 1 1 calc R
C30 C 0.4823(5) 0.3911(5) 0.6288(6) 0.126(3) Uani 1 1 d .
H30A H 0.5386 0.3963 0.6278 0.152 Uiso 1 1 calc R
H30B H 0.4634 0.3531 0.5695 0.152 Uiso 1 1 calc R
C31 C 0.4447(6) 0.4707(5) 0.6145(7) 0.173(5) Uani 1 1 d .
H31A H 0.4839 0.5141 0.6195 0.207 Uiso 1 1 calc R
H31B H 0.4168 0.4737 0.5402 0.207 Uiso 1 1 calc R
C32 C 0.0920(6) 0.4786(5) 1.1668(7) 0.178(5) Uani 1 1 d .
H32A H 0.0584 0.4720 1.0979 0.213 Uiso 1 1 calc R
H32B H 0.1115 0.5350 1.1685 0.213 Uiso 1 1 calc R
C33 C 0.0465(5) 0.4664(4) 1.2615(7) 0.120(3) Uani 1 1 d .
H33A H -0.0084 0.4592 1.2372 0.144 Uiso 1 1 calc R
H33B H 0.0520 0.5128 1.3134 0.144 Uiso 1 1 calc R
C34 C 0.0789(5) 0.3915(5) 1.3136(6) 0.102(3) Uani 1 1 d .
H34A H 0.0922 0.4005 1.3937 0.123 Uiso 1 1 calc R
H34B H 0.0411 0.3469 1.3052 0.123 Uiso 1 1 calc R
C35 C 0.1470(5) 0.3709(5) 1.2586(7) 0.132(4) Uani 1 1 d .
H35A H 0.1437 0.3141 1.2323 0.159 Uiso 1 1 calc R
H35B H 0.1929 0.3761 1.3112 0.159 Uiso 1 1 calc R

loop_
_atom_site_aniso_label
_atom_site_aniso_U_11
_atom_site_aniso_U_22
_atom_site_aniso_U_33
_atom_site_aniso_U_23
_atom_site_aniso_U_13
_atom_site_aniso_U_12
Y1 0.0503(5) 0.0397(3) 0.0379(4) 0.0007(3) 0.0106(4) -0.0001(4)
Y2 0.0542(5) 0.0377(3) 0.0428(4) 0.0033(3) 0.0046(4) 0.0031(4)
N1 0.045(4) 0.034(3) 0.036(3) 0.006(2) 0.002(3) 0.011(3)
O1 0.080(4) 0.064(3) 0.047(3) 0.023(2) 0.026(3) 0.023(3)
O2 0.047(3) 0.042(2) 0.041(2) 0.0015(18) 0.010(2) 0.014(2)
O3 0.080(5) 0.071(3) 0.064(3) 0.013(3) 0.035(3) 0.026(3)
O4 0.067(4) 0.058(3) 0.062(3) 0.020(3) 0.019(3) 0.011(3)
C1 0.128(12) 0.081(7) 0.086(8) 0.013(6) -0.028(8) -0.050(7)
C2 0.097(10) 0.066(6) 0.113(9) -0.047(6) 0.053(8) -0.036(6)
C3 0.091(10) 0.045(5) 0.121(10) 0.015(5) 0.001(7) 0.001(5)
C4 0.093(9) 0.079(7) 0.086(7) 0.018(6) 0.036(7) -0.017(6)
C5 0.048(7) 0.064(6) 0.151(10) 0.013(7) 0.005(8) -0.007(5)
C6 0.077(7) 0.061(5) 0.043(5) 0.005(4) -0.001(5) 0.007(5)
C7 0.063(7) 0.095(7) 0.063(5) -0.001(5) -0.012(5) -0.016(6)
C8 0.125(11) 0.088(7) 0.057(6) 0.009(5) -0.036(6) -0.039(7)
C9 0.157(13) 0.056(6) 0.079(7) -0.025(5) -0.045(7) 0.039(8)
C10 0.101(8) 0.099(7) 0.038(4) -0.017(4) 0.013(5) 0.026(6)
C11 0.135(14) 0.171(13) 0.083(9) 0.066(10) -0.054(9) -0.086(11)
C12 0.153(14) 0.053(6) 0.151(12) -0.024(8) -0.087(11) -0.012(7)
C13 0.096(9) 0.190(11) 0.036(5) -0.044(8) -0.003(5) -0.019(10)
C14 0.128(12) 0.069(6) 0.086(8) 0.011(6) -0.052(7) 0.005(7)
C15 0.074(8) 0.200(13) 0.059(7) -0.018(8) 0.005(6) 0.005(10)
C16 0.135(14) 0.078(8) 0.174(14) -0.058(8) -0.088(13) 0.022(10)
C17 0.083(11) 0.090(10) 0.187(15) -0.062(8) 0.050(12) -0.043(8)
C18 0.178(14) 0.039(5) 0.073(7) 0.003(4) 0.018(9) -0.016(7)
C19 0.101(9) 0.046(5) 0.092(7) -0.034(5) 0.010(8) 0.010(6)
C20 0.158(13) 0.059(6) 0.062(7) -0.020(5) -0.011(8) 0.005(8)
C21 0.038(5) 0.041(4) 0.045(4) -0.001(3) 0.008(4) 0.002(4)
C22 0.044(5) 0.036(4) 0.036(4) 0.003(3) -0.003(4) -0.001(3)
C23 0.046(5) 0.040(4) 0.041(4) 0.010(3) -0.003(4) 0.002(4)
C24 0.053(6) 0.057(4) 0.043(4) -0.004(3) 0.006(4) 0.004(4)
C25 0.053(6) 0.044(4) 0.064(5) -0.005(3) -0.001(5) 0.019(4)
C26 0.078(7) 0.059(5) 0.043(4) 0.007(4) 0.003(4) 0.008(4)
C27 0.069(6) 0.054(4) 0.047(4) 0.002(4) 0.018(4) 0.021(4)
C28 0.140(9) 0.119(7) 0.100(7) 0.023(6) 0.042(6) 0.070(7)
C29 0.140(10) 0.063(6) 0.151(8) 0.021(6) 0.075(7) 0.026(6)
C30 0.116(9) 0.147(9) 0.124(8) -0.017(6) 0.062(7) 0.047(7)
C31 0.172(12) 0.191(10) 0.175(10) 0.086(7) 0.144(8) 0.126(8)
C32 0.207(13) 0.167(9) 0.182(9) 0.111(7) 0.162(9) 0.115(9)
C33 0.147(10) 0.070(5) 0.158(8) 0.035(5) 0.109(7) 0.029(6)
C34 0.121(10) 0.110(7) 0.082(6) 0.011(5) 0.052(6) -0.007(6)
C35 0.151(12) 0.140(8) 0.112(7) 0.082(6) 0.051(7) 0.037(7)

loop_
_atom_type_symbol
_atom_type_description
_atom_type_scat_dispersion_real
_atom_type_scat_dispersion_imag
_atom_type_scat_source
C C 0.0033 0.0016 'International Tables Vol C Tables 4.2.6.8 and 6.1.1.4'
H H 0.0000 0.0000 'International Tables Vol C Tables 4.2.6.8 and 6.1.1.4'
N N 0.0061 0.0033 'International Tables Vol C Tables 4.2.6.8 and 6.1.1.4'
O O 0.0106 0.0060 'International Tables Vol C Tables 4.2.6.8 and 6.1.1.4'
Y Y -2.7962 3.5667 'International Tables Vol C Tables 4.2.6.8 and 6.1.1.4'

loop_
_geom_angle_atom_site_label_1
_geom_angle_atom_site_label_2
_geom_angle_atom_site_label_3
_geom_angle
O2 Y1 N1 56.29(13)
O2 Y1 O3 78.47(15)
N1 Y1 O3 134.62(15)
O2 Y1 C10 132.5(2)
N1 Y1 C10 126.5(2)
O3 Y1 C10 85.4(2)
O2 Y1 C6 132.4(2)
N1 Y1 C6 99.3(2)
O3 Y1 C6 115.5(2)
C10 Y1 C6 30.20(18)
O2 Y1 C9 102.7(3)
N1 Y1 C9 117.8(3)
O3 Y1 C9 72.4(2)
C10 Y1 C9 29.97(19)
C6 Y1 C9 49.1(2)
O2 Y1 C3 134.7(3)
N1 Y1 C3 93.7(3)
O3 Y1 C3 119.0(3)
C10 Y1 C3 92.1(3)
C6 Y1 C3 80.5(2)
C9 Y1 C3 122.1(3)
O2 Y1 C5 112.7(3)
N1 Y1 C5 118.5(3)
O3 Y1 C5 73.3(2)
C10 Y1 C5 104.6(4)
C6 Y1 C5 114.9(4)
C9 Y1 C5 123.4(4)
C3 Y1 C5 48.6(3)
O2 Y1 C4 140.8(2)
N1 Y1 C4 122.0(2)
O3 Y1 C4 89.9(3)
C10 Y1 C4 82.7(2)
C6 Y1 C4 86.4(3)
C9 Y1 C4 109.2(3)
C3 Y1 C4 29.9(2)
C5 Y1 C4 29.02(19)
O2 Y1 C1 93.4(2)
N1 Y1 C1 89.1(4)
O3 Y1 C1 90.3(4)
C10 Y1 C1 131.5(3)
C6 Y1 C1 129.5(2)
C9 Y1 C1 153.1(4)
C3 Y1 C1 49.1(3)
C5 Y1 C1 29.8(2)
C4 Y1 C1 48.9(3)
O2 Y1 C2 105.5(3)
N1 Y1 C2 74.4(2)
O3 Y1 C2 119.4(3)
C10 Y1 C2 121.3(4)
C6 Y1 C2 105.1(4)
C9 Y1 C2 151.1(4)
C3 Y1 C2 29.32(18)
C5 Y1 C2 48.9(3)
C4 Y1 C2 48.9(2)
C1 Y1 C2 30.1(2)
O2 Y1 C7 102.9(2)
N1 Y1 C7 77.03(19)
O3 Y1 C7 120.7(2)
C10 Y1 C7 49.8(2)
C6 Y1 C7 29.83(17)
C9 Y1 C7 49.2(3)
C3 Y1 C7 101.5(3)
C5 Y1 C7 144.0(4)
C4 Y1 C7 115.0(3)
C1 Y1 C7 147.1(3)
C2 Y1 C7 117.0(4)
O1 Y2 O4 75.25(15)
O1 Y2 O2 55.99(14)
O4 Y2 O2 131.15(14)
O1 Y2 C11 99.0(4)
O4 Y2 C11 119.2(4)
O2 Y2 C11 75.2(2)
O1 Y2 C15 128.2(4)
O4 Y2 C15 122.7(3)
O2 Y2 C15 92.9(4)
C11 Y2 C15 29.3(3)
O1 Y2 C14 136.7(2)
O4 Y2 C14 95.6(4)
O2 Y2 C14 120.9(3)
C11 Y2 C14 48.3(3)
C15 Y2 C14 28.9(2)
O1 Y2 C16 91.1(3)
O4 Y2 C16 92.0(4)
O2 Y2 C16 86.4(4)
C11 Y2 C16 148.7(6)
C15 Y2 C16 130.9(4)
C14 Y2 C16 132.0(3)
O1 Y2 C19 135.3(3)
O4 Y2 C19 119.1(3)
O2 Y2 C19 96.1(3)
C11 Y2 C19 106.9(5)
C15 Y2 C19 82.0(3)
C14 Y2 C19 86.5(4)
C16 Y2 C19 49.4(3)
O1 Y2 C18 138.0(3)
O4 Y2 C18 90.0(4)
O2 Y2 C18 123.2(3)
C11 Y2 C18 122.2(5)
C15 Y2 C18 93.0(5)
C14 Y2 C18 82.9(3)
C16 Y2 C18 49.7(3)
C19 Y2 C18 29.7(2)
O1 Y2 C20 106.4(3)
O4 Y2 C20 120.6(3)
O2 Y2 C20 75.1(2)
C11 Y2 C20 119.0(5)
C15 Y2 C20 102.8(4)
C14 Y2 C20 114.3(5)
C16 Y2 C20 30.1(3)
C19 Y2 C20 29.0(2)
C18 Y2 C20 48.5(3)
O1 Y2 C13 109.9(4)
O4 Y2 C13 75.7(2)
O2 Y2 C13 121.0(3)
C11 Y2 C13 48.9(3)
C15 Y2 C13 48.0(3)
C14 Y2 C13 29.1(2)
C16 Y2 C13 151.6(5)
C19 Y2 C13 114.6(5)
C18 Y2 C13 103.9(4)
C20 Y2 C13 143.2(5)
O1 Y2 C12 89.2(3)
O4 Y2 C12 89.4(4)
O2 Y2 C12 92.5(4)
C11 Y2 C12 29.9(3)
C15 Y2 C12 48.1(3)
C14 Y2 C12 47.9(3)
C16 Y2 C12 178.5(6)
C19 Y2 C12 129.8(3)
C18 Y2 C12 130.4(4)
C20 Y2 C12 148.5(5)
C13 Y2 C12 29.2(2)
C21 N1 C22 122.5(5)
C21 N1 Y1 94.2(4)
C22 N1 Y1 143.2(4)
C21 O1 Y2 98.7(4)
C21 O2 Y1 94.3(3)
C21 O2 Y2 89.9(3)
Y1 O2 Y2 174.87(17)
C28 O3 C31 102.5(6)
C28 O3 Y1 129.7(4)
C31 O3 Y1 126.8(4)
C32 O4 C35 105.0(6)
C32 O4 Y2 127.2(4)
C35 O4 Y2 127.7(5)
C5 C1 C2 106.4(10)
C5 C1 Y1 74.7(5)
C2 C1 Y1 75.2(5)
C3 C2 C1 107.7(10)
C3 C2 Y1 74.4(4)
C1 C2 Y1 74.7(5)
C2 C3 C4 108.6(9)
C2 C3 Y1 76.3(4)
C4 C3 Y1 75.5(4)
C5 C4 C3 107.7(8)
C5 C4 Y1 75.3(5)
C3 C4 Y1 74.6(5)
C4 C5 C1 109.6(10)
C4 C5 Y1 75.7(5)
C1 C5 Y1 75.5(6)
C7 C6 C10 109.3(6)
C7 C6 Y1 77.0(4)
C10 C6 Y1 74.5(4)
C6 C7 C8 107.7(8)
C6 C7 Y1 73.2(4)
C8 C7 Y1 75.0(4)
C9 C8 C7 105.9(8)
C9 C8 Y1 73.4(5)
C7 C8 Y1 74.7(4)
C10 C9 C8 110.3(9)
C10 C9 Y1 74.3(4)
C8 C9 Y1 76.7(5)
C9 C10 C6 106.9(8)
C9 C10 Y1 75.7(4)
C6 C10 Y1 75.3(3)
C15 C11 C12 106.7(11)
C15 C11 Y2 75.9(7)
C12 C11 Y2 76.6(8)
C13 C12 C11 107.9(11)
C13 C12 Y2 75.4(5)
C11 C12 Y2 73.5(6)
C14 C13 C12 107.1(10)
C14 C13 Y2 74.6(5)
C12 C13 Y2 75.4(5)
C15 C14 C13 109.1(9)
C15 C14 Y2 75.4(5)
C13 C14 Y2 76.3(5)
C14 C15 C11 109.1(11)
C14 C15 Y2 75.8(6)
C11 C15 Y2 74.9(7)
C17 C16 C20 104.8(14)
C17 C16 Y2 75.8(7)
C20 C16 Y2 75.2(6)
C16 C17 C18 110.6(15)
C16 C17 Y2 74.8(7)
C18 C17 Y2 74.8(6)
C19 C18 C17 106.1(11)
C19 C18 Y2 75.1(4)
C17 C18 Y2 75.5(5)
C20 C19 C18 108.5(10)
C20 C19 Y2 75.7(4)
C18 C19 Y2 75.2(4)
C19 C20 C16 109.8(11)
C19 C20 Y2 75.3(4)
C16 C20 Y2 74.6(6)
O1 C21 N1 129.6(6)
O1 C21 O2 115.4(5)
N1 C21 O2 115.0(6)
C27 C22 C23 116.7(6)
C27 C22 N1 117.1(6)
C23 C22 N1 126.0(5)
C24 C23 C22 120.3(5)
C23 C24 C25 122.6(6)
C26 C25 C24 117.3(6)
C25 C26 C27 121.0(6)
C26 C27 C22 122.1(6)
O3 C28 C29 110.7(6)
C30 C29 C28 103.7(6)
C31 C30 C29 104.2(7)
O3 C31 C30 110.1(7)
O4 C32 C33 114.0(7)
C32 C33 C34 103.6(7)
C35 C34 C33 107.6(7)
C34 C35 O4 109.1(7)

loop_
_geom_bond_atom_site_label_1
_geom_bond_atom_site_label_2
_geom_bond_distance
Y1 O2 2.356(4)
Y1 N1 2.367(5)
Y1 O3 2.446(4)
Y1 C10 2.635(6)
Y1 C6 2.645(6)
Y1 C9 2.653(7)
Y1 C3 2.657(7)
Y1 C5 2.663(8)
Y1 C4 2.668(7)
Y1 C1 2.674(8)
Y1 C2 2.680(7)
Y1 C7 2.692(6)
Y2 O1 2.269(4)
Y2 O4 2.391(4)
Y2 O2 2.440(4)
Y2 C11 2.618(11)
Y2 C15 2.631(9)
Y2 C14 2.636(8)
Y2 C16 2.649(10)
Y2 C19 2.651(6)
Y2 C18 2.653(7)
Y2 C20 2.656(7)
Y2 C13 2.657(7)
Y2 C12 2.657(9)
N1 C21 1.313(6)
N1 C22 1.403(6)
O1 C21 1.293(6)
O2 C21 1.328(6)
O3 C28 1.341(6)
O3 C31 1.421(8)
O4 C32 1.356(8)
O4 C35 1.447(7)
C1 C5 1.372(10)
C1 C2 1.392(10)
C2 C3 1.351(8)
C3 C4 1.374(10)
C4 C5 1.336(9)
C6 C7 1.374(8)
C6 C10 1.375(8)
C7 C8 1.407(9)
C8 C9 1.381(11)
C9 C10 1.367(9)
C11 C15 1.327(12)
C11 C12 1.360(14)
C12 C13 1.340(10)
C13 C14 1.331(10)
C14 C15 1.312(10)
C16 C17 1.348(12)
C16 C20 1.379(14)
C17 C18 1.362(12)
C18 C19 1.361(10)
C19 C20 1.328(9)
C22 C27 1.390(6)
C22 C23 1.395(7)
C23 C24 1.377(7)
C24 C25 1.384(6)
C25 C26 1.368(7)
C26 C27 1.382(7)
C28 C29 1.459(8)
C29 C30 1.449(8)
C30 C31 1.444(8)
C32 C33 1.428(9)
C33 C34 1.451(8)
C34 C35 1.418(9)
